data_7046914
loop_
_publ_author_name
'Sil, Amit'
'Roy Chowdhury, Sabyasachi'
'Mishra, Sabyashachi'
'Patra, Sanjib K.'

_publ_section_title
;
 Synthesis, structure, and photophysical and electrochemical properties of
 Ru(ii) complexes of arylene-vinylene terpyridyl conjugates.
;
_journal_issue 29
_journal_name_full 'Dalton transactions (Cambridge, England : 2003)'
_journal_page_first 9877
_journal_page_last 9888
_journal_paper_doi 10.1039/c8dt00881g
_journal_volume 47
_journal_year 2018
_chemical_formula_moiety 'C69 H53 Cl N3 P2 Ru, F6 P, C H2 Cl'
_chemical_formula_sum 'C69 H0.25 Cl F7 N3 P3 Ru'
_chemical_formula_weight 1233.40
_space_group_crystal_system monoclinic
_space_group_IT_number 14
_space_group_name_Hall '-P 2ybc'
_space_group_name_H-M_alt 'P 1 21/c 1'
_symmetry_space_group_name_Hall '-P 2ybc'
_symmetry_space_group_name_H-M 'P 1 21/c 1'
_atom_sites_solution_hydrogens geom
_audit_creation_date 2018-03-06
_audit_creation_method
;
Olex2 1.2
(compiled 2017.03.28 svn.r3405 for OlexSys, GUI svn.r5337)
;
_audit_update_record
;
2018-03-07 deposited with the CCDC.
2018-06-29 downloaded from the CCDC.
;
_cell_angle_alpha 90
_cell_angle_beta 97.774(8)
_cell_angle_gamma 90
_cell_formula_units_Z 4
_cell_length_a 14.489(4)
_cell_length_b 17.629(5)
_cell_length_c 23.036(7)
_cell_measurement_reflns_used 8921
_cell_measurement_temperature 293(2)
_cell_measurement_theta_max 22.419
_cell_measurement_theta_min 2.312
_cell_volume 5830(3)
_computing_cell_refinement 'SAINT v7.34A (Bruker, 200?)'
_computing_data_reduction 'SAINT v7.34A (Bruker, 200?)'
_computing_molecular_graphics 'Olex2 (Dolomanov et al., 2009)'
_computing_publication_material 'Olex2 (Dolomanov et al., 2009)'
_computing_structure_refinement 'ShelXL (Sheldrick, 2015)'
_computing_structure_solution 'ShelXT (Sheldrick, 2015)'
_diffrn_ambient_temperature 293.15
_diffrn_measured_fraction_theta_full 0.997
_diffrn_measured_fraction_theta_max 0.997
_diffrn_measurement_device_type 'Bruker P4'
_diffrn_measurement_method '\w scans'
_diffrn_radiation_monochromator graphite
_diffrn_radiation_type MoK\a
_diffrn_radiation_wavelength 0.71073
_diffrn_reflns_av_R_equivalents 0.0708
_diffrn_reflns_av_unetI/netI 0.0418
_diffrn_reflns_Laue_measured_fraction_full 0.997
_diffrn_reflns_Laue_measured_fraction_max 0.997
_diffrn_reflns_limit_h_max 14
_diffrn_reflns_limit_h_min -14
_diffrn_reflns_limit_k_max 17
_diffrn_reflns_limit_k_min -17
_diffrn_reflns_limit_l_max 23
_diffrn_reflns_limit_l_min -23
_diffrn_reflns_number 47182
_diffrn_reflns_point_group_measured_fraction_full 0.997
_diffrn_reflns_point_group_measured_fraction_max 0.997
_diffrn_reflns_theta_full 21.110
_diffrn_reflns_theta_max 21.110
_diffrn_reflns_theta_min 1.418
_exptl_absorpt_coefficient_mu 0.464
_exptl_absorpt_correction_T_max 0.7446
_exptl_absorpt_correction_T_min 0.670462
_exptl_absorpt_correction_type multi-scan
_exptl_absorpt_process_details
;
SADABS-2004/1 (Bruker,2004) was used for absorption correction.
R(int) was 0.1052 before and 0.0530 after correction.
The Ratio of minimum to maximum transmission is 0.6705.
The \l/2 correction factor is 0.0015.
;
_exptl_crystal_colour 'reddish brown'
_exptl_crystal_density_diffrn 1.405
_exptl_crystal_description block
_exptl_crystal_F_000 2417
_exptl_crystal_recrystallization_method 'Re-crystallisation from solvent: DCM and hexanes'
_exptl_crystal_size_max 0.3
_exptl_crystal_size_mid 0.26
_exptl_crystal_size_min 0.26
_refine_diff_density_max 0.925
_refine_diff_density_min -0.906
_refine_diff_density_rms 0.093
_refine_ls_extinction_method none
_refine_ls_goodness_of_fit_ref 1.022
_refine_ls_hydrogen_treatment constr
_refine_ls_matrix_type full
_refine_ls_number_parameters 761
_refine_ls_number_reflns 6327
_refine_ls_number_restraints 0
_refine_ls_restrained_S_all 1.022
_refine_ls_R_factor_all 0.0665
_refine_ls_R_factor_gt 0.0523
_refine_ls_shift/su_max 0.001
_refine_ls_shift/su_mean 0.000
_refine_ls_structure_factor_coef Fsqd
_refine_ls_weighting_details 'w=1/[\s^2^(Fo^2^)+(0.0577P)^2^+29.7291P] where P=(Fo^2^+2Fc^2^)/3'
_refine_ls_weighting_scheme calc
_refine_ls_wR_factor_gt 0.1272
_refine_ls_wR_factor_ref 0.1376
_reflns_Friedel_coverage 0.000
_reflns_number_gt 5121
_reflns_number_total 6327
_reflns_threshold_expression 'I > 2\s(I)'
_cod_data_source_file c8dt00881g2.cif
_cod_data_source_block Complex_3
_cod_depositor_comments 'Adding full bibliography for 7046911--7046915.cif.'
_cod_database_code 7046914
_shelx_shelxl_version_number 2017/1
_shelx_space_group_comment
;
The symmetry employed for this shelxl refinement is uniquely defined
by the following loop, which should always be used as a source of
symmetry information in preference to the above space-group names.
They are only intended as comments.
;
_olex2_refinement_description
;
1. Fixed Uiso
 At 1.2 times of:
  All C(H) groups, All C(H,H) groups
2.a Secondary CH2 refined with riding coordinates:
 C0AA(H0AA,H0AB)
2.b Aromatic/amide H refined with riding coordinates:
 C9(H9), C7(H7), C15(H15), C1(H1), C41(H41), C12(H12), C14(H14), C57(H57),
 C4(H4), C2(H2), C13(H13), C59(H59), C65(H65), C69(H69), C66(H66), C51(H51),
 C47(H47), C56(H56), C49(H49), C54(H54), C67(H67), C53(H53), C60(H60), C55(H55),
  C42(H42), C48(H48), C68(H68), C50(H50), C35(H35), C3(H3), C44(H44), C45(H45),
 C63(H63), C43(H43), C36(H36), C39(H39), C37(H37), C61(H61), C62(H62), C21(H21),
  C38(H38), C17(H17), C25(H25), C20(H20), C26(H26), C32(H32), C31(H31),
 C18(H18), C27(H27), C23(H23A), C30(H30), C22(H23B), C1AA(H1AA)
;
_olex2_submission_special_instructions 'No special instructions were received'

loop_
_space_group_symop_operation_xyz
'x, y, z'
'-x, y+1/2, -z+1/2'
'-x, -y, -z'
'x, -y-1/2, z-1/2'

loop_
_atom_site_label
_atom_site_type_symbol
_atom_site_fract_x
_atom_site_fract_y
_atom_site_fract_z
_atom_site_U_iso_or_equiv
_atom_site_adp_type
_atom_site_occupancy
_atom_site_site_symmetry_order
_atom_site_calc_flag
_atom_site_refinement_flags_posn
Ru1 Ru 0.42450(3) 0.15978(2) 0.74445(2) 0.02078(19) Uani 1 1 d .
Cl0A Cl 0.51574(11) 0.04409(8) 0.76357(6) 0.0299(4) Uani 1 1 d .
P2 P 0.43555(11) 0.17284(8) 0.84925(7) 0.0227(4) Uani 1 1 d .
P1 P 0.41057(11) 0.12845(9) 0.64170(7) 0.0248(4) Uani 1 1 d .
P3 P -0.10419(18) 0.27998(15) 0.63491(11) 0.0715(7) Uani 1 1 d .
Cl00 Cl 0.0656(3) 0.4378(3) 0.49810(16) 0.1592(18) Uani 1 1 d .
N2 N 0.3508(3) 0.2522(3) 0.72875(19) 0.0215(12) Uani 1 1 d .
N1 N 0.2908(3) 0.1166(3) 0.74318(19) 0.0223(12) Uani 1 1 d .
N3 N 0.5290(3) 0.2398(3) 0.73689(19) 0.0253(12) Uani 1 1 d .
F5 F 0.0034(3) 0.2709(3) 0.6464(2) 0.0984(18) Uani 1 1 d .
C10 C 0.3934(4) 0.3176(3) 0.7157(2) 0.0214(14) Uani 1 1 d .
C9 C 0.3425(4) 0.3839(3) 0.7054(2) 0.0241(15) Uani 1 1 d .
H9 H 0.371928 0.428513 0.696528 0.029 Uiso 1 1 calc R
F1 F -0.0921(4) 0.3281(4) 0.5795(2) 0.109(2) Uani 1 1 d .
C7 C 0.2045(4) 0.3153(3) 0.7204(3) 0.0276(15) Uani 1 1 d .
H7 H 0.140703 0.313693 0.721938 0.033 Uiso 1 1 calc R
C5 C 0.2244(4) 0.1716(3) 0.7379(2) 0.0257(15) Uani 1 1 d .
C15 C 0.6224(4) 0.2318(3) 0.7448(3) 0.0277(15) Uani 1 1 d .
H15 H 0.647468 0.187098 0.761667 0.033 Uiso 1 1 calc R
F6 F -0.2128(4) 0.2890(4) 0.6220(2) 0.109(2) Uani 1 1 d .
C1 C 0.2645(4) 0.0438(3) 0.7463(2) 0.0263(15) Uani 1 1 d .
H1 H 0.309964 0.006201 0.749530 0.032 Uiso 1 1 calc R
C11 C 0.4939(4) 0.3092(3) 0.7168(2) 0.0216(14) Uani 1 1 d .
C46 C 0.3561(4) 0.2078(3) 0.5978(2) 0.0279(15) Uani 1 1 d .
C41 C 0.6020(4) 0.1101(3) 0.6363(3) 0.0296(15) Uani 1 1 d .
H41 H 0.610661 0.117634 0.676647 0.036 Uiso 1 1 calc R
C8 C 0.2471(4) 0.3836(3) 0.7084(2) 0.0270(15) Uani 1 1 d .
C12 C 0.5516(4) 0.3654(3) 0.6995(3) 0.0296(16) Uani 1 1 d .
H12 H 0.526534 0.411135 0.684551 0.036 Uiso 1 1 calc R
C6 C 0.2577(4) 0.2498(3) 0.7301(2) 0.0257(15) Uani 1 1 d .
C14 C 0.6821(5) 0.2858(3) 0.7293(3) 0.0328(16) Uani 1 1 d .
H14 H 0.746121 0.277657 0.735281 0.039 Uiso 1 1 calc R
C64 C 0.3753(4) 0.2566(3) 0.8735(2) 0.0243(14) Uani 1 1 d .
C58 C 0.5502(4) 0.1820(3) 0.8937(3) 0.0273(15) Uani 1 1 d .
C57 C 0.2892(4) 0.0801(3) 0.8754(2) 0.0282(15) Uani 1 1 d .
H57 H 0.250572 0.115328 0.854152 0.034 Uiso 1 1 calc R
C4 C 0.1309(5) 0.1536(4) 0.7372(3) 0.0406(18) Uani 1 1 d .
H4 H 0.086074 0.191694 0.734317 0.049 Uiso 1 1 calc R
C2 C 0.1730(4) 0.0230(4) 0.7450(3) 0.0360(17) Uani 1 1 d .
H2 H 0.156900 -0.027930 0.746909 0.043 Uiso 1 1 calc R
C16 C 0.1915(5) 0.4540(4) 0.6974(3) 0.0346(17) Uani 1 1 d .
C13 C 0.6459(5) 0.3529(3) 0.7046(3) 0.0342(17) Uani 1 1 d .
H13 H 0.684987 0.389073 0.691527 0.041 Uiso 1 1 calc R
C52 C 0.3843(4) 0.0915(3) 0.8833(2) 0.0246(14) Uani 1 1 d .
C59 C 0.5610(5) 0.2235(3) 0.9460(3) 0.0317(16) Uani 1 1 d .
H59 H 0.509969 0.248610 0.957516 0.038 Uiso 1 1 calc R
C65 C 0.3059(4) 0.2545(3) 0.9100(3) 0.0300(15) Uani 1 1 d .
H65 H 0.285779 0.208084 0.922902 0.036 Uiso 1 1 calc R
C69 C 0.4053(4) 0.3275(3) 0.8561(3) 0.0279(15) Uani 1 1 d .
H69 H 0.452277 0.330051 0.832294 0.034 Uiso 1 1 calc R
C66 C 0.2670(5) 0.3213(4) 0.9272(3) 0.0369(17) Uani 1 1 d .
H66 H 0.220307 0.319493 0.951184 0.044 Uiso 1 1 calc R
C51 C 0.2624(5) 0.2260(4) 0.5955(3) 0.0326(16) Uani 1 1 d .
H51 H 0.223040 0.193022 0.611927 0.039 Uiso 1 1 calc R
C47 C 0.4132(5) 0.2604(3) 0.5741(2) 0.0301(16) Uani 1 1 d .
H47 H 0.476632 0.250735 0.576013 0.036 Uiso 1 1 calc R
C56 C 0.2500(5) 0.0165(4) 0.8988(3) 0.0375(17) Uani 1 1 d .
H56 H 0.185703 0.009881 0.892950 0.045 Uiso 1 1 calc R
C49 C 0.2833(5) 0.3428(4) 0.5458(3) 0.0432(19) Uani 1 1 d .
H49 H 0.258912 0.387534 0.528692 0.052 Uiso 1 1 calc R
C54 C 0.4005(5) -0.0252(4) 0.9389(3) 0.0404(18) Uani 1 1 d .
H54 H 0.438638 -0.060417 0.960576 0.048 Uiso 1 1 calc R
C67 C 0.2969(5) 0.3900(4) 0.9092(3) 0.0377(17) Uani 1 1 d .
H67 H 0.270308 0.434467 0.920882 0.045 Uiso 1 1 calc R
C53 C 0.4405(5) 0.0378(3) 0.9155(3) 0.0326(16) Uani 1 1 d .
H53 H 0.504781 0.044122 0.921446 0.039 Uiso 1 1 calc R
C40 C 0.5129(4) 0.1094(3) 0.6059(3) 0.0271(15) Uani 1 1 d .
C60 C 0.6458(5) 0.2277(4) 0.9806(3) 0.0398(18) Uani 1 1 d .
H60 H 0.651632 0.255204 1.015375 0.048 Uiso 1 1 calc R
C55 C 0.3058(5) -0.0362(4) 0.9304(3) 0.0407(18) Uani 1 1 d .
H55 H 0.279778 -0.078707 0.945880 0.049 Uiso 1 1 calc R
C42 C 0.6787(5) 0.0994(3) 0.6071(3) 0.0364(17) Uani 1 1 d .
H42 H 0.738406 0.100521 0.627805 0.044 Uiso 1 1 calc R
C48 C 0.3768(5) 0.3266(4) 0.5480(3) 0.0394(18) Uani 1 1 d .
H48 H 0.415623 0.360251 0.531793 0.047 Uiso 1 1 calc R
C68 C 0.3662(5) 0.3935(3) 0.8736(3) 0.0344(16) Uani 1 1 d .
H68 H 0.386537 0.440226 0.861597 0.041 Uiso 1 1 calc R
C34 C 0.3426(4) 0.0409(3) 0.6222(3) 0.0298(16) Uani 1 1 d .
C50 C 0.2264(5) 0.2920(4) 0.5693(3) 0.0381(17) Uani 1 1 d .
H50 H 0.163155 0.302213 0.567452 0.046 Uiso 1 1 calc R
C35 C 0.3842(5) -0.0271(3) 0.6425(3) 0.0323(16) Uani 1 1 d .
H35 H 0.444223 -0.026161 0.662733 0.039 Uiso 1 1 calc R
C3 C 0.1052(5) 0.0782(4) 0.7408(3) 0.0474(19) Uani 1 1 d .
H3 H 0.043008 0.065055 0.740482 0.057 Uiso 1 1 calc R
C44 C 0.5790(6) 0.0842(4) 0.5171(3) 0.0460(19) Uani 1 1 d .
H44 H 0.571500 0.074278 0.477080 0.055 Uiso 1 1 calc R
C45 C 0.5016(5) 0.0958(3) 0.5451(3) 0.0339(16) Uani 1 1 d .
H45 H 0.442311 0.094510 0.523919 0.041 Uiso 1 1 calc R
C63 C 0.6277(5) 0.1452(4) 0.8779(3) 0.0379(17) Uani 1 1 d .
H63 H 0.622702 0.116934 0.843495 0.045 Uiso 1 1 calc R
C43 C 0.6670(5) 0.0875(4) 0.5480(3) 0.0429(19) Uani 1 1 d .
H43 H 0.718761 0.081408 0.528595 0.052 Uiso 1 1 calc R
C36 C 0.3386(5) -0.0961(4) 0.6334(3) 0.0372(17) Uani 1 1 d .
H36 H 0.368593 -0.140685 0.646672 0.045 Uiso 1 1 calc R
C39 C 0.2552(5) 0.0371(4) 0.5913(3) 0.0455(19) Uani 1 1 d .
H39 H 0.226421 0.080851 0.575207 0.055 Uiso 1 1 calc R
F3 F -0.1038(6) 0.3510(4) 0.6747(3) 0.142(3) Uani 1 1 d .
C37 C 0.2507(5) -0.0985(4) 0.6053(3) 0.0442(19) Uani 1 1 d .
H37 H 0.218880 -0.144353 0.600629 0.053 Uiso 1 1 calc R
C61 C 0.7219(5) 0.1916(4) 0.9643(3) 0.0432(19) Uani 1 1 d .
H61 H 0.779259 0.194849 0.987798 0.052 Uiso 1 1 calc R
C62 C 0.7134(5) 0.1508(4) 0.9137(3) 0.0461(19) Uani 1 1 d .
H62 H 0.765292 0.126410 0.902722 0.055 Uiso 1 1 calc R
C21 C 0.2234(5) 0.5220(4) 0.7221(4) 0.061(2) Uani 1 1 d .
H21 H 0.279019 0.523936 0.747451 0.073 Uiso 1 1 calc R
C28 C -0.0448(5) 0.9076(4) 0.5820(4) 0.050(2) Uani 1 1 d .
C38 C 0.2089(5) -0.0330(4) 0.5838(3) 0.055(2) Uani 1 1 d .
H38 H 0.148677 -0.034828 0.563870 0.066 Uiso 1 1 calc R
F2 F -0.1152(5) 0.2279(4) 0.6897(4) 0.150(3) Uani 1 1 d .
F4 F -0.1131(5) 0.2068(4) 0.5960(4) 0.171(4) Uani 1 1 d .
C17 C 0.1073(5) 0.4541(5) 0.6607(3) 0.056(2) Uani 1 1 d .
H17 H 0.084116 0.409018 0.643514 0.068 Uiso 1 1 calc R
C25 C 0.0038(7) 0.7798(7) 0.5336(4) 0.083(3) Uani 1 1 d .
H25 H 0.020057 0.732947 0.519458 0.099 Uiso 1 1 calc R
C20 C 0.1707(8) 0.5891(5) 0.7085(6) 0.102(4) Uani 1 1 d .
H20 H 0.191864 0.634924 0.725243 0.122 Uiso 1 1 calc R
C19 C 0.0890(8) 0.5868(7) 0.6708(7) 0.110(5) Uani 1 1 d .
C26 C -0.0226(6) 0.8318(6) 0.4921(5) 0.075(3) Uani 1 1 d .
H26 H -0.022499 0.822261 0.452374 0.090 Uiso 1 1 calc R
C32 C -0.0069(6) 0.8580(8) 0.6848(4) 0.084(3) Uani 1 1 d .
H32 H 0.015567 0.822758 0.713291 0.101 Uiso 1 1 calc R
C33 C -0.0108(6) 0.8439(7) 0.6091(6) 0.107(5) Uani 1 1 d .
C31 C -0.0395(7) 0.9237(8) 0.6955(5) 0.083(3) Uani 1 1 d .
H31 H -0.043384 0.937125 0.734185 0.100 Uiso 1 1 calc R
C18 C 0.0578(7) 0.5205(7) 0.6493(5) 0.092(4) Uani 1 1 d .
H18 H 0.000433 0.518621 0.625715 0.111 Uiso 1 1 calc R
C27 C -0.0518(6) 0.9049(8) 0.5142(6) 0.117(5) Uani 1 1 d .
H27 H -0.072318 0.945501 0.490068 0.141 Uiso 1 1 calc R
C23 C 0.0461(8) 0.7170(6) 0.6392(5) 0.103(4) Uani 1 1 d .
H23A H 0.101042 0.733546 0.661172 0.124 Uiso 1 1 calc R
C24 C 0.0122(8) 0.7851(7) 0.6055(12) 0.241(15) Uani 1 1 d .
C30 C -0.0690(7) 0.9752(12) 0.6514(7) 0.181(9) Uani 1 1 d .
H30 H -0.093337 1.017928 0.667511 0.217 Uiso 1 1 calc R
C22 C 0.0417(11) 0.6600(8) 0.6517(12) 0.308(18) Uani 1 1 d .
H23B H -0.021642 0.650315 0.650307 0.370 Uiso 1 1 calc R
C0AA C 0.0670(14) 0.5268(9) 0.4977(6) 0.188(9) Uani 1 1 d .
H0AA H 0.088346 0.545334 0.462180 0.226 Uiso 1 1 calc R
H0AB H 0.108671 0.545755 0.531099 0.226 Uiso 1 1 calc R
C1AA C -0.0731(10) 0.9820(9) 0.6058(7) 0.127(5) Uiso 1 1 d .
H1AA H -0.090812 1.025601 0.584448 0.153 Uiso 1 1 calc R

loop_
_atom_site_aniso_label
_atom_site_aniso_U_11
_atom_site_aniso_U_22
_atom_site_aniso_U_33
_atom_site_aniso_U_23
_atom_site_aniso_U_13
_atom_site_aniso_U_12
Ru1 0.0232(3) 0.0209(3) 0.0180(3) 0.0004(2) 0.0022(2) 0.0003(2)
Cl0A 0.0356(10) 0.0238(8) 0.0307(9) 0.0020(7) 0.0055(7) 0.0034(7)
P2 0.0248(9) 0.0255(9) 0.0175(9) 0.0005(7) 0.0017(7) 0.0026(7)
P1 0.0294(10) 0.0258(9) 0.0194(9) -0.0012(7) 0.0037(7) -0.0035(7)
P3 0.0671(18) 0.0831(17) 0.0662(16) 0.0016(14) 0.0159(13) 0.0017(13)
Cl00 0.138(3) 0.224(5) 0.121(3) 0.087(3) 0.036(2) 0.099(3)
N2 0.025(3) 0.026(3) 0.014(3) -0.005(2) 0.003(2) -0.004(2)
N1 0.025(3) 0.021(3) 0.020(3) 0.000(2) 0.003(2) 0.004(2)
N3 0.028(3) 0.029(3) 0.017(3) -0.005(2) -0.002(2) -0.003(2)
F5 0.048(3) 0.135(5) 0.105(4) 0.024(4) -0.014(3) -0.002(3)
C10 0.026(4) 0.024(4) 0.015(3) -0.003(3) 0.004(3) -0.001(3)
C9 0.031(4) 0.022(3) 0.019(3) -0.005(3) 0.001(3) -0.003(3)
F1 0.085(4) 0.170(6) 0.071(4) 0.049(4) 0.004(3) -0.015(4)
C7 0.022(4) 0.033(4) 0.027(4) 0.001(3) 0.000(3) 0.006(3)
C5 0.026(4) 0.032(4) 0.019(3) 0.004(3) 0.003(3) -0.002(3)
C15 0.027(4) 0.028(4) 0.026(4) -0.001(3) -0.003(3) -0.003(3)
F6 0.070(4) 0.169(6) 0.090(4) 0.007(4) 0.019(3) 0.007(4)
C1 0.030(4) 0.023(4) 0.026(4) 0.004(3) 0.003(3) -0.002(3)
C11 0.027(4) 0.022(3) 0.016(3) -0.001(3) 0.001(3) -0.001(3)
C46 0.037(4) 0.030(4) 0.016(3) -0.004(3) -0.001(3) -0.002(3)
C41 0.035(4) 0.026(4) 0.030(4) 0.000(3) 0.013(3) -0.001(3)
C8 0.032(4) 0.026(4) 0.022(3) 0.002(3) 0.001(3) 0.002(3)
C12 0.038(4) 0.025(3) 0.027(4) -0.006(3) 0.008(3) 0.004(3)
C6 0.022(4) 0.032(4) 0.022(3) 0.000(3) 0.000(3) 0.000(3)
C14 0.031(4) 0.032(4) 0.036(4) -0.008(3) 0.005(3) -0.003(3)
C64 0.024(4) 0.031(4) 0.016(3) 0.000(3) -0.004(3) 0.003(3)
C58 0.032(4) 0.026(3) 0.025(4) 0.009(3) 0.003(3) -0.001(3)
C57 0.030(4) 0.036(4) 0.019(3) 0.003(3) 0.005(3) 0.003(3)
C4 0.032(5) 0.036(4) 0.053(5) 0.012(3) 0.007(3) 0.003(3)
C2 0.034(4) 0.029(4) 0.046(4) 0.006(3) 0.008(3) -0.007(3)
C16 0.034(4) 0.035(4) 0.039(4) 0.011(3) 0.019(4) 0.006(3)
C13 0.039(5) 0.027(4) 0.040(4) -0.008(3) 0.016(3) -0.010(3)
C52 0.031(4) 0.026(3) 0.017(3) -0.002(3) 0.006(3) 0.000(3)
C59 0.038(4) 0.030(4) 0.026(4) -0.001(3) -0.001(3) 0.002(3)
C65 0.034(4) 0.032(4) 0.025(4) 0.004(3) 0.006(3) 0.006(3)
C69 0.032(4) 0.031(4) 0.019(3) -0.005(3) -0.003(3) 0.002(3)
C66 0.034(4) 0.044(4) 0.034(4) -0.002(3) 0.009(3) 0.005(3)
C51 0.037(5) 0.036(4) 0.023(4) 0.001(3) 0.000(3) -0.004(3)
C47 0.038(4) 0.032(4) 0.020(3) -0.002(3) 0.002(3) -0.003(3)
C56 0.037(4) 0.049(4) 0.029(4) -0.002(3) 0.012(3) -0.010(4)
C49 0.062(6) 0.041(4) 0.024(4) 0.002(3) -0.003(4) 0.016(4)
C54 0.055(5) 0.030(4) 0.034(4) 0.008(3) -0.002(4) 0.006(4)
C67 0.039(4) 0.036(4) 0.038(4) -0.009(3) 0.004(4) 0.016(3)
C53 0.036(4) 0.032(4) 0.029(4) 0.001(3) -0.001(3) 0.000(3)
C40 0.035(4) 0.020(3) 0.028(4) -0.001(3) 0.010(3) -0.004(3)
C60 0.052(5) 0.028(4) 0.033(4) -0.001(3) -0.013(4) -0.005(4)
C55 0.052(5) 0.038(4) 0.034(4) 0.009(3) 0.010(4) -0.003(4)
C42 0.034(4) 0.031(4) 0.046(5) 0.005(3) 0.012(4) -0.002(3)
C48 0.063(6) 0.030(4) 0.025(4) 0.002(3) 0.005(4) -0.009(4)
C68 0.041(4) 0.026(4) 0.034(4) -0.005(3) -0.001(3) 0.003(3)
C34 0.034(4) 0.034(4) 0.023(4) -0.003(3) 0.010(3) -0.006(3)
C50 0.040(4) 0.045(4) 0.028(4) -0.003(3) -0.004(3) 0.005(4)
C35 0.034(4) 0.036(4) 0.029(4) -0.006(3) 0.011(3) -0.004(3)
C3 0.025(4) 0.043(5) 0.075(6) 0.006(4) 0.010(4) -0.007(4)
C44 0.076(6) 0.033(4) 0.033(4) -0.003(3) 0.021(5) -0.005(4)
C45 0.049(5) 0.028(4) 0.026(4) -0.005(3) 0.010(3) -0.005(3)
C63 0.034(4) 0.052(4) 0.026(4) 0.000(3) -0.001(3) 0.006(3)
C43 0.050(5) 0.034(4) 0.050(5) 0.006(3) 0.027(4) 0.002(3)
C36 0.052(5) 0.029(4) 0.033(4) -0.005(3) 0.015(4) -0.005(3)
C39 0.046(5) 0.036(4) 0.049(5) -0.001(3) -0.012(4) -0.010(4)
F3 0.200(8) 0.107(5) 0.110(5) -0.054(4) -0.011(5) 0.004(5)
C37 0.054(5) 0.034(4) 0.045(5) -0.007(4) 0.009(4) -0.021(4)
C61 0.037(5) 0.050(4) 0.036(5) 0.013(4) -0.016(4) -0.012(4)
C62 0.028(4) 0.069(5) 0.041(5) 0.005(4) 0.004(4) 0.009(4)
C21 0.048(5) 0.026(4) 0.118(7) -0.005(4) 0.042(5) -0.001(4)
C28 0.035(5) 0.046(5) 0.067(6) -0.007(4) 0.000(4) 0.001(4)
C38 0.036(5) 0.058(5) 0.066(6) -0.004(4) -0.011(4) -0.018(4)
F2 0.122(5) 0.160(6) 0.181(7) 0.096(6) 0.069(5) 0.049(5)
F4 0.125(6) 0.129(6) 0.275(10) -0.097(7) 0.087(6) -0.036(5)
C17 0.053(5) 0.063(5) 0.054(5) 0.030(4) 0.010(4) 0.031(4)
C25 0.067(7) 0.120(10) 0.057(6) -0.012(7) -0.006(5) 0.002(6)
C20 0.083(8) 0.029(5) 0.216(14) 0.001(6) 0.099(9) -0.013(5)
C19 0.061(8) 0.069(8) 0.222(15) 0.087(9) 0.096(9) 0.033(6)
C26 0.063(6) 0.089(7) 0.068(7) 0.004(6) -0.009(5) -0.011(5)
C32 0.049(6) 0.136(10) 0.067(7) -0.022(7) 0.004(5) -0.003(6)
C33 0.032(5) 0.083(8) 0.203(14) 0.094(9) 0.007(6) 0.003(5)
C31 0.051(6) 0.137(10) 0.066(7) 0.004(7) 0.021(5) -0.023(6)
C18 0.058(6) 0.112(9) 0.114(9) 0.081(8) 0.036(6) 0.040(7)
C27 0.022(5) 0.139(11) 0.178(14) 0.061(10) -0.032(6) -0.031(6)
C23 0.118(9) 0.059(7) 0.121(9) 0.011(6) -0.023(7) 0.025(6)
C24 0.054(8) 0.040(7) 0.59(4) 0.100(14) -0.105(15) -0.019(6)
C30 0.045(7) 0.37(3) 0.121(12) 0.105(15) -0.007(7) -0.058(11)
C22 0.175(15) 0.129(12) 0.68(5) 0.26(2) 0.29(2) 0.115(12)
C0AA 0.34(3) 0.138(13) 0.108(11) 0.002(10) 0.114(14) -0.058(14)

loop_
_atom_type_symbol
_atom_type_description
_atom_type_scat_dispersion_real
_atom_type_scat_dispersion_imag
_atom_type_scat_source
C C 0.0033 0.0016 'International Tables Vol C Tables 4.2.6.8 and 6.1.1.4'
Cl Cl 0.1484 0.1585 'International Tables Vol C Tables 4.2.6.8 and 6.1.1.4'
F F 0.0171 0.0103 'International Tables Vol C Tables 4.2.6.8 and 6.1.1.4'
N N 0.0061 0.0033 'International Tables Vol C Tables 4.2.6.8 and 6.1.1.4'
P P 0.1023 0.0942 'International Tables Vol C Tables 4.2.6.8 and 6.1.1.4'
Ru Ru -1.2594 0.8363 'International Tables Vol C Tables 4.2.6.8 and 6.1.1.4'
H H 0.0000 0.0000 'International Tables Vol C Tables 4.2.6.8 and 6.1.1.4'

loop_
_geom_angle_atom_site_label_1
_geom_angle_atom_site_label_2
_geom_angle_atom_site_label_3
_geom_angle
_geom_angle_site_symmetry_1
_geom_angle_site_symmetry_3
P2 Ru1 Cl0A 86.45(5) . .
P2 Ru1 P1 172.18(5) . .
P1 Ru1 Cl0A 87.54(5) . .
N2 Ru1 Cl0A 179.63(15) . .
N2 Ru1 P2 93.81(13) . .
N2 Ru1 P1 92.18(13) . .
N2 Ru1 N1 79.48(18) . .
N2 Ru1 N3 78.84(19) . .
N1 Ru1 Cl0A 100.25(13) . .
N1 Ru1 P2 89.12(13) . .
N1 Ru1 P1 87.03(13) . .
N1 Ru1 N3 158.26(18) . .
N3 Ru1 Cl0A 101.42(14) . .
N3 Ru1 P2 93.91(13) . .
N3 Ru1 P1 92.18(13) . .
C64 P2 Ru1 114.25(18) . .
C58 P2 Ru1 120.0(2) . .
C58 P2 C64 101.0(3) . .
C58 P2 C52 102.5(3) . .
C52 P2 Ru1 112.14(19) . .
C52 P2 C64 105.1(3) . .
C46 P1 Ru1 109.74(19) . .
C46 P1 C34 109.0(3) . .
C40 P1 Ru1 121.4(2) . .
C40 P1 C46 101.9(3) . .
C40 P1 C34 100.1(3) . .
C34 P1 Ru1 113.57(19) . .
F5 P3 F1 88.5(3) . .
F5 P3 F6 178.9(4) . .
F5 P3 F2 90.6(3) . .
F5 P3 F4 90.9(4) . .
F1 P3 F6 90.6(3) . .
F1 P3 F2 177.5(4) . .
F1 P3 F4 89.4(5) . .
F6 P3 F2 90.2(4) . .
F3 P3 F5 93.4(4) . .
F3 P3 F1 93.0(4) . .
F3 P3 F6 87.3(4) . .
F3 P3 F2 89.4(5) . .
F3 P3 F4 175.2(4) . .
F4 P3 F6 88.4(4) . .
F4 P3 F2 88.3(5) . .
C0AA Cl00 C0AA 73.0(9) . 3_566
C10 N2 Ru1 119.6(4) . .
C6 N2 Ru1 119.4(4) . .
C6 N2 C10 120.9(5) . .
C5 N1 Ru1 112.8(4) . .
C1 N1 Ru1 128.3(4) . .
C1 N1 C5 119.0(5) . .
C15 N3 Ru1 129.9(4) . .
C15 N3 C11 117.1(5) . .
C11 N3 Ru1 112.8(4) . .
N2 C10 C9 120.4(5) . .
N2 C10 C11 113.0(5) . .
C9 C10 C11 126.5(5) . .
C10 C9 H9 120.1 . .
C10 C9 C8 119.7(5) . .
C8 C9 H9 120.1 . .
C8 C7 H7 120.1 . .
C6 C7 H7 120.1 . .
C6 C7 C8 119.8(6) . .
N1 C5 C6 115.9(5) . .
N1 C5 C4 121.0(5) . .
C4 C5 C6 123.0(5) . .
N3 C15 H15 118.3 . .
N3 C15 C14 123.4(6) . .
C14 C15 H15 118.3 . .
N1 C1 H1 118.9 . .
N1 C1 C2 122.3(6) . .
C2 C1 H1 118.9 . .
N3 C11 C10 114.6(5) . .
N3 C11 C12 121.4(5) . .
C12 C11 C10 124.0(5) . .
C51 C46 P1 122.7(5) . .
C51 C46 C47 117.2(6) . .
C47 C46 P1 119.0(5) . .
C40 C41 H41 119.8 . .
C42 C41 H41 119.8 . .
C42 C41 C40 120.5(6) . .
C9 C8 C7 118.8(5) . .
C9 C8 C16 120.5(5) . .
C7 C8 C16 120.7(6) . .
C11 C12 H12 120.3 . .
C13 C12 C11 119.3(6) . .
C13 C12 H12 120.3 . .
N2 C6 C7 120.2(5) . .
N2 C6 C5 111.9(5) . .
C7 C6 C5 127.7(5) . .
C15 C14 H14 120.5 . .
C15 C14 C13 119.0(6) . .
C13 C14 H14 120.5 . .
C65 C64 P2 124.8(4) . .
C65 C64 C69 118.3(5) . .
C69 C64 P2 116.8(4) . .
C59 C58 P2 120.9(5) . .
C63 C58 P2 121.0(5) . .
C63 C58 C59 118.1(6) . .
C52 C57 H57 119.4 . .
C52 C57 C56 121.2(6) . .
C56 C57 H57 119.4 . .
C5 C4 H4 120.4 . .
C5 C4 C3 119.2(6) . .
C3 C4 H4 120.4 . .
C1 C2 H2 120.3 . .
C1 C2 C3 119.4(6) . .
C3 C2 H2 120.3 . .
C21 C16 C8 120.9(6) . .
C21 C16 C17 117.9(7) . .
C17 C16 C8 121.2(6) . .
C12 C13 C14 119.4(6) . .
C12 C13 H13 120.3 . .
C14 C13 H13 120.3 . .
C57 C52 P2 120.7(4) . .
C57 C52 C53 118.1(5) . .
C53 C52 P2 121.1(5) . .
C58 C59 H59 119.5 . .
C60 C59 C58 121.0(6) . .
C60 C59 H59 119.5 . .
C64 C65 H65 119.9 . .
C66 C65 C64 120.2(6) . .
C66 C65 H65 119.9 . .
C64 C69 H69 119.6 . .
C68 C69 C64 120.9(6) . .
C68 C69 H69 119.6 . .
C65 C66 H66 119.8 . .
C67 C66 C65 120.5(6) . .
C67 C66 H66 119.8 . .
C46 C51 H51 119.3 . .
C50 C51 C46 121.4(6) . .
C50 C51 H51 119.3 . .
C46 C47 H47 119.4 . .
C48 C47 C46 121.1(6) . .
C48 C47 H47 119.4 . .
C57 C56 H56 119.8 . .
C55 C56 C57 120.4(6) . .
C55 C56 H56 119.8 . .
C48 C49 H49 120.4 . .
C50 C49 H49 120.4 . .
C50 C49 C48 119.2(6) . .
C53 C54 H54 119.4 . .
C55 C54 H54 119.4 . .
C55 C54 C53 121.1(6) . .
C66 C67 H67 119.8 . .
C66 C67 C68 120.3(6) . .
C68 C67 H67 119.8 . .
C52 C53 H53 119.9 . .
C54 C53 C52 120.2(6) . .
C54 C53 H53 119.9 . .
C41 C40 P1 122.1(5) . .
C41 C40 C45 118.6(6) . .
C45 C40 P1 119.3(5) . .
C59 C60 H60 119.8 . .
C61 C60 C59 120.4(6) . .
C61 C60 H60 119.8 . .
C56 C55 H55 120.5 . .
C54 C55 C56 119.0(6) . .
C54 C55 H55 120.5 . .
C41 C42 H42 119.8 . .
C43 C42 C41 120.3(7) . .
C43 C42 H42 119.8 . .
C47 C48 H48 119.8 . .
C49 C48 C47 120.4(6) . .
C49 C48 H48 119.8 . .
C69 C68 C67 119.8(6) . .
C69 C68 H68 120.1 . .
C67 C68 H68 120.1 . .
C35 C34 P1 116.3(5) . .
C39 C34 P1 126.3(5) . .
C39 C34 C35 117.4(6) . .
C51 C50 H50 119.7 . .
C49 C50 C51 120.7(7) . .
C49 C50 H50 119.7 . .
C34 C35 H35 119.1 . .
C36 C35 C34 121.9(6) . .
C36 C35 H35 119.1 . .
C4 C3 H3 120.4 . .
C2 C3 C4 119.2(6) . .
C2 C3 H3 120.4 . .
C45 C44 H44 119.8 . .
C43 C44 H44 119.8 . .
C43 C44 C45 120.4(7) . .
C40 C45 H45 120.1 . .
C44 C45 C40 119.9(6) . .
C44 C45 H45 120.1 . .
C58 C63 H63 120.1 . .
C58 C63 C62 119.8(6) . .
C62 C63 H63 120.1 . .
C42 C43 C44 120.3(7) . .
C42 C43 H43 119.8 . .
C44 C43 H43 119.8 . .
C35 C36 H36 120.0 . .
C37 C36 C35 120.0(6) . .
C37 C36 H36 120.0 . .
C34 C39 H39 120.0 . .
C34 C39 C38 120.0(7) . .
C38 C39 H39 120.0 . .
C36 C37 H37 120.3 . .
C36 C37 C38 119.4(6) . .
C38 C37 H37 120.3 . .
C60 C61 H61 120.1 . .
C62 C61 C60 119.9(6) . .
C62 C61 H61 120.1 . .
C63 C62 H62 119.6 . .
C61 C62 C63 120.9(7) . .
C61 C62 H62 119.6 . .
C16 C21 H21 120.2 . .
C16 C21 C20 119.5(9) . .
C20 C21 H21 120.2 . .
C33 C28 C27 114.3(10) . .
C33 C28 C1AA 131.4(11) . .
C1AA C28 C27 114.3(10) . .
C39 C38 H38 119.4 . .
C37 C38 C39 121.2(7) . .
C37 C38 H38 119.4 . .
C16 C17 H17 119.7 . .
C18 C17 C16 120.6(9) . .
C18 C17 H17 119.7 . .
C26 C25 H25 114.6 . .
C26 C25 C24 130.8(11) . .
C24 C25 H25 114.6 . .
C21 C20 H20 119.7 . .
C19 C20 C21 120.6(9) . .
C19 C20 H20 119.7 . .
C20 C19 C22 118.9(15) . .
C18 C19 C20 118.9(9) . .
C18 C19 C22 122.0(16) . .
C25 C26 H26 122.6 . .
C25 C26 C27 114.8(10) . .
C27 C26 H26 122.6 . .
C33 C32 H32 124.6 . .
C31 C32 H32 124.6 . .
C31 C32 C33 110.8(10) . .
C28 C33 C32 107.6(11) . .
C24 C33 C28 148(2) . .
C24 C33 C32 103.9(17) . .
C32 C31 H31 118.9 . .
C32 C31 C30 122.2(13) . .
C30 C31 H31 118.9 . .
C17 C18 H18 118.8 . .
C19 C18 C17 122.3(10) . .
C19 C18 H18 118.8 . .
C28 C27 H27 123.4 . .
C26 C27 C28 113.2(9) . .
C26 C27 H27 123.4 . .
C24 C23 H23A 103.3 . .
C22 C23 H23A 103.3 . .
C22 C23 C24 153.4(18) . .
C33 C24 C25 98.5(16) . .
C33 C24 C23 144(3) . .
C23 C24 C25 117.1(16) . .
C31 C30 H30 109.5 . .
C1AA C30 C31 141(2) . .
C1AA C30 H30 109.5 . .
C19 C22 H23B 105.2 . .
C23 C22 C19 149.5(16) . .
C23 C22 H23B 105.2 . .
Cl00 C0AA Cl00 107.0(9) . 3_566
Cl00 C0AA H0AA 110.3 . .
Cl00 C0AA H0AA 110.3 3_566 .
Cl00 C0AA H0AB 110.3 . .
Cl00 C0AA H0AB 110.3 3_566 .
H0AA C0AA H0AB 108.6 . .
C28 C1AA H1AA 126.7 . .
C30 C1AA C28 106.5(18) . .
C30 C1AA H1AA 126.7 . .

loop_
_geom_bond_atom_site_label_1
_geom_bond_atom_site_label_2
_geom_bond_distance
_geom_bond_site_symmetry_2
Ru1 Cl0A 2.4379(16) .
Ru1 P2 2.4088(17) .
Ru1 P1 2.4122(17) .
Ru1 N2 1.954(5) .
Ru1 N1 2.078(5) .
Ru1 N3 2.094(5) .
P2 C64 1.840(6) .
P2 C58 1.837(6) .
P2 C52 1.838(6) .
P1 C46 1.840(6) .
P1 C40 1.822(6) .
P1 C34 1.853(6) .
P3 F5 1.554(5) .
P3 F1 1.562(6) .
P3 F6 1.570(6) .
P3 F3 1.551(6) .
P3 F2 1.587(7) .
P3 F4 1.566(7) .
Cl00 C0AA 1.569(15) .
Cl00 C0AA 2.03(2) 3_566
N2 C10 1.361(7) .
N2 C6 1.354(7) .
N1 C5 1.360(7) .
N1 C1 1.344(7) .
N3 C15 1.348(7) .
N3 C11 1.380(7) .
C10 C9 1.386(8) .
C10 C11 1.461(8) .
C9 H9 0.9300 .
C9 C8 1.393(8) .
C7 H7 0.9300 .
C7 C8 1.398(8) .
C7 C6 1.389(8) .
C5 C6 1.479(8) .
C5 C4 1.390(9) .
C15 H15 0.9300 .
C15 C14 1.367(8) .
C1 H1 0.9300 .
C1 C2 1.373(8) .
C11 C12 1.389(8) .
C46 C51 1.390(9) .
C46 C47 1.401(8) .
C41 H41 0.9300 .
C41 C40 1.384(9) .
C41 C42 1.388(9) .
C8 C16 1.483(9) .
C12 H12 0.9300 .
C12 C13 1.373(9) .
C14 H14 0.9300 .
C14 C13 1.385(9) .
C64 C65 1.396(8) .
C64 C69 1.399(8) .
C58 C59 1.400(8) .
C58 C63 1.389(9) .
C57 H57 0.9300 .
C57 C52 1.380(8) .
C57 C56 1.397(9) .
C4 H4 0.9300 .
C4 C3 1.386(9) .
C2 H2 0.9300 .
C2 C3 1.376(9) .
C16 C21 1.380(10) .
C16 C17 1.387(10) .
C13 H13 0.9300 .
C52 C53 1.394(8) .
C59 H59 0.9300 .
C59 C60 1.374(9) .
C65 H65 0.9300 .
C65 C66 1.387(9) .
C69 H69 0.9300 .
C69 C68 1.379(8) .
C66 H66 0.9300 .
C66 C67 1.369(9) .
C51 H51 0.9300 .
C51 C50 1.379(9) .
C47 H47 0.9300 .
C47 C48 1.383(9) .
C56 H56 0.9300 .
C56 C55 1.375(9) .
C49 H49 0.9300 .
C49 C48 1.380(10) .
C49 C50 1.376(10) .
C54 H54 0.9300 .
C54 C53 1.395(9) .
C54 C55 1.374(9) .
C67 H67 0.9300 .
C67 C68 1.381(9) .
C53 H53 0.9300 .
C40 C45 1.408(8) .
C60 H60 0.9300 .
C60 C61 1.368(10) .
C55 H55 0.9300 .
C42 H42 0.9300 .
C42 C43 1.364(9) .
C48 H48 0.9300 .
C68 H68 0.9300 .
C34 C35 1.394(9) .
C34 C39 1.368(9) .
C50 H50 0.9300 .
C35 H35 0.9300 .
C35 C36 1.386(9) .
C3 H3 0.9300 .
C44 H44 0.9300 .
C44 C45 1.383(9) .
C44 C43 1.375(10) .
C45 H45 0.9300 .
C63 H63 0.9300 .
C63 C62 1.398(9) .
C43 H43 0.9300 .
C36 H36 0.9300 .
C36 C37 1.349(9) .
C39 H39 0.9300 .
C39 C38 1.406(10) .
C37 H37 0.9300 .
C37 C38 1.365(10) .
C61 H61 0.9300 .
C61 C62 1.362(10) .
C62 H62 0.9300 .
C21 H21 0.9300 .
C21 C20 1.418(12) .
C28 C33 1.345(12) .
C28 C27 1.552(15) .
C28 C1AA 1.500(15) .
C38 H38 0.9300 .
C17 H17 0.9300 .
C17 C18 1.379(11) .
C25 H25 0.9300 .
C25 C26 1.344(13) .
C25 C24 1.65(3) .
C20 H20 0.9300 .
C20 C19 1.370(17) .
C19 C18 1.326(16) .
C19 C22 1.498(15) .
C26 H26 0.9300 .
C26 C27 1.469(15) .
C32 H32 0.9300 .
C32 C33 1.755(16) .
C32 C31 1.288(13) .
C33 C24 1.095(16) .
C31 H31 0.9300 .
C31 C30 1.386(17) .
C18 H18 0.9300 .
C27 H27 0.9300 .
C23 H23A 0.9300 .
C23 C24 1.478(17) .
C23 C22 1.050(13) .
C30 H30 0.9300 .
C30 C1AA 1.050(16) .
C22 H23B 0.9300 .
C0AA H0AA 0.9700 .
C0AA H0AB 0.9700 .
C1AA H1AA 0.9300 .
